data_4001107
loop_
_publ_author_name
'Lai, Yu-Lun'
'Chiang, Ray-Kuang'
'Lii, Kwang-Hwa'
'Wang, Sue-Lein'

_publ_section_title
;
 The First Organically Templated Tetravalent Uranium Phosphates with
 Dimer-Structured Topologies
;
_journal_issue 2
_journal_name_full 'Chemistry of Materials'
_journal_page_first 523
_journal_paper_doi 10.1021/cm7027959
_journal_volume 20
_journal_year 2008
_chemical_formula_sum 'C8 H34 F10 N6 O8 P2 U2'
_chemical_formula_weight 1070.41
_chemical_name_systematic
; 
 ? 
;
_space_group_IT_number 14
_symmetry_cell_setting monoclinic
_symmetry_space_group_name_Hall '-P 2yn'
_symmetry_space_group_name_H-M 'P 1 21/n 1'
_atom_sites_solution_hydrogens geom
_atom_sites_solution_primary direct
_atom_sites_solution_secondary difmap
_audit_creation_method SHELXL-97
_cell_angle_alpha 90.00
_cell_angle_beta 113.9670(10)
_cell_angle_gamma 90.00
_cell_formula_units_Z 4
_cell_length_a 18.3826(13)
_cell_length_b 7.8448(6)
_cell_length_c 18.4421(13)
_cell_measurement_reflns_used 3604
_cell_measurement_temperature 293(2)
_cell_measurement_theta_max 25.02
_cell_measurement_theta_min 2.41
_cell_volume 2430.2(3)
_computing_cell_refinement 'Bruker SMART'
_computing_data_collection 'Bruker SMART'
_computing_data_reduction 'Bruker SHELXTL'
_computing_molecular_graphics 'Bruker SHELXTL'
_computing_publication_material 'Bruker SHELXTL'
_computing_structure_refinement 'SHELXL-97 (Sheldrick, 1997)'
_computing_structure_solution 'SHELXS-97 (Sheldrick, 1990)'
_diffrn_ambient_temperature 293(2)
_diffrn_measured_fraction_theta_full 0.999
_diffrn_measured_fraction_theta_max 0.999
_diffrn_measurement_device_type 'CCD area detector'
_diffrn_measurement_method 'phi and omega scans'
_diffrn_radiation_monochromator graphite
_diffrn_radiation_source 'fine-focus sealed tube'
_diffrn_radiation_type MoK\a
_diffrn_radiation_wavelength 0.71073
_diffrn_reflns_av_R_equivalents 0.0500
_diffrn_reflns_av_sigmaI/netI 0.0600
_diffrn_reflns_limit_h_max 21
_diffrn_reflns_limit_h_min -21
_diffrn_reflns_limit_k_max 8
_diffrn_reflns_limit_k_min -9
_diffrn_reflns_limit_l_max 21
_diffrn_reflns_limit_l_min -21
_diffrn_reflns_number 13430
_diffrn_reflns_theta_full 25.04
_diffrn_reflns_theta_max 25.04
_diffrn_reflns_theta_min 1.32
_exptl_absorpt_coefficient_mu 13.567
_exptl_absorpt_correction_T_max 0.973
_exptl_absorpt_correction_T_min 0.486
_exptl_absorpt_correction_type empirical
_exptl_crystal_density_diffrn 2.926
_exptl_crystal_density_method 'not measured'
_exptl_crystal_description tabular
_exptl_crystal_F_000 1968
_exptl_crystal_size_max 0.1
_exptl_crystal_size_mid 0.05
_exptl_crystal_size_min 0.05
_refine_diff_density_max 1.353
_refine_diff_density_min -0.856
_refine_diff_density_rms 0.190
_refine_ls_extinction_method none
_refine_ls_goodness_of_fit_ref 0.840
_refine_ls_hydrogen_treatment constr
_refine_ls_matrix_type full
_refine_ls_number_parameters 325
_refine_ls_number_reflns 4299
_refine_ls_number_restraints 0
_refine_ls_restrained_S_all 0.840
_refine_ls_R_factor_all 0.0425
_refine_ls_R_factor_gt 0.0288
_refine_ls_shift/su_max 0.005
_refine_ls_shift/su_mean 0.000
_refine_ls_structure_factor_coef Fsqd
_refine_ls_weighting_details 'calc w=1/[\s^2^(Fo^2^)+(0.0332P)^2^+0.0000P] where P=(Fo^2^+2Fc^2^)/3'
_refine_ls_weighting_scheme calc
_refine_ls_wR_factor_gt 0.0635
_refine_ls_wR_factor_ref 0.0666
_reflns_number_gt 3326
_reflns_number_total 4299
_reflns_threshold_expression >2sigma(I)
_cod_data_source_file cm7027959-file002.cif
_cod_data_source_block compound_3
_cod_depositor_comments
;
The following automatic conversions were performed:

'_symmetry_cell_setting' value 'Monoclinic' changed to 'monoclinic'
according to /home/saulius/struct/CIF-dictionaries/cif_core.dic
dictionary named 'cif_core.dic' version 2.4.1 from 2010-06-29.

Automatic conversion script
Id: cif_fix_values 1715 2011-07-08 13:25:40Z adriana 
;
_cod_original_sg_symbol_H-M P2(1)/n
_cod_database_code 4001107

loop_
_symmetry_equiv_pos_as_xyz
'x, y, z'
'-x+1/2, y+1/2, -z+1/2'
'-x, -y, -z'
'x-1/2, -y-1/2, z-1/2'

loop_
_atom_site_label
_atom_site_type_symbol
_atom_site_fract_x
_atom_site_fract_y
_atom_site_fract_z
_atom_site_U_iso_or_equiv
_atom_site_adp_type
_atom_site_occupancy
_atom_site_symmetry_multiplicity
_atom_site_calc_flag
U1 U 0.104057(16) 0.87460(4) 0.042037(18) 0.01670(9) Uani 1 1 d
U2 U 0.117065(16) 0.93981(4) -0.451415(17) 0.01566(9) Uani 1 1 d
P1 P -0.02421(12) 0.8338(3) -0.65339(12) 0.0204(5) Uani 1 1 d
P2 P 0.05096(12) 1.1801(3) 0.15967(13) 0.0224(5) Uani 1 1 d
O1 O 0.0599(3) 0.8590(7) -0.5879(3) 0.0220(13) Uani 1 1 d
O2 O -0.0815(3) 0.9675(7) -0.6475(3) 0.0240(13) Uani 1 1 d
O3 O -0.0541(3) 0.6568(7) -0.6550(3) 0.0267(14) Uani 1 1 d
O4 O -0.0161(3) 0.8608(7) -0.7344(3) 0.0270(14) Uani 1 1 d
O5 O 0.0495(3) 1.1377(7) 0.2391(3) 0.0268(14) Uani 1 1 d
O6 O 0.0319(3) 0.8009(8) -0.0930(3) 0.0298(15) Uani 1 1 d
O7 O 0.0920(3) 1.3589(8) 0.1723(3) 0.0345(16) Uani 1 1 d
O8 O 0.1026(3) 1.0531(8) 0.1399(3) 0.0412(18) Uani 1 1 d
F1 F 0.2144(3) 0.8154(7) 0.1499(3) 0.0351(13) Uani 1 1 d
F2 F 0.1814(3) 0.7021(6) 0.0038(3) 0.0314(12) Uani 1 1 d
F3 F 0.1859(3) 1.0646(6) 0.0235(3) 0.0349(13) Uani 1 1 d
F4 F -0.0299(2) 0.8807(6) 0.0256(3) 0.0286(12) Uani 1 1 d
F5 F 0.0714(3) 0.6133(6) 0.0722(3) 0.0405(14) Uani 1 1 d
F6 F -0.0175(2) 0.8501(5) -0.4835(3) 0.0227(11) Uani 1 1 d
F7 F 0.1736(3) 1.1899(6) -0.4400(3) 0.0281(11) Uani 1 1 d
F8 F 0.1250(3) 0.6613(6) -0.4244(3) 0.0345(13) Uani 1 1 d
F9 F 0.2307(2) 0.9157(6) -0.3363(3) 0.0286(12) Uani 1 1 d
F10 F 0.2118(3) 0.8959(6) -0.4971(3) 0.0333(13) Uani 1 1 d
N1 N -0.1056(5) 0.6059(10) 0.0440(5) 0.041(2) Uani 1 1 d
N2 N -0.1626(4) 0.3620(8) 0.1438(4) 0.0203(15) Uani 1 1 d
N3 N -0.2773(4) 0.0811(9) 0.1763(4) 0.0284(18) Uani 1 1 d
N4 N 0.4393(4) 0.9530(9) 0.0555(4) 0.0297(18) Uani 1 1 d
N5 N 0.3317(4) 1.1554(8) 0.1268(4) 0.0180(15) Uani 1 1 d
N6 N 0.3023(4) 1.5429(9) 0.1436(4) 0.0300(18) Uani 1 1 d
C1 C -0.1138(5) 0.6480(12) 0.1186(5) 0.034(2) Uani 1 1 d
C2 C -0.0962(5) 0.4911(11) 0.1747(5) 0.0238(19) Uani 1 1 d
C3 C -0.1452(5) 0.2125(11) 0.2003(5) 0.028(2) Uani 1 1 d
C4 C -0.2005(5) 0.0611(11) 0.1664(5) 0.029(2) Uani 1 1 d
C5 C 0.3872(5) 0.8861(11) 0.0942(5) 0.030(2) Uani 1 1 d
C6 C 0.3826(5) 0.9992(12) 0.1591(5) 0.028(2) Uani 1 1 d
C7 C 0.3218(5) 1.2420(11) 0.1959(5) 0.028(2) Uani 1 1 d
C8 C 0.2680(5) 1.3974(11) 0.1710(6) 0.033(2) Uani 1 1 d
H1 H 0.0121 0.9471 -0.7459 0.050 Uiso 1 1 d
H2 H 0.0824 1.4560 0.1356 0.050 Uiso 1 1 d

loop_
_atom_site_aniso_label
_atom_site_aniso_U_11
_atom_site_aniso_U_22
_atom_site_aniso_U_33
_atom_site_aniso_U_23
_atom_site_aniso_U_13
_atom_site_aniso_U_12
U1 0.01459(15) 0.01766(19) 0.01590(17) -0.00050(13) 0.00418(12) 0.00117(12)
U2 0.01447(15) 0.01695(18) 0.01428(16) -0.00101(13) 0.00453(12) -0.00079(13)
P1 0.0165(10) 0.0277(14) 0.0149(11) -0.0006(9) 0.0042(9) 0.0025(9)
P2 0.0174(10) 0.0302(14) 0.0157(11) -0.0034(10) 0.0028(9) 0.0041(10)
O1 0.017(3) 0.028(4) 0.019(3) -0.001(2) 0.005(2) 0.001(3)
O2 0.025(3) 0.031(4) 0.016(3) 0.004(3) 0.007(2) 0.013(3)
O3 0.023(3) 0.029(4) 0.025(3) 0.001(3) 0.008(3) -0.003(3)
O4 0.031(3) 0.030(4) 0.025(3) -0.003(3) 0.016(3) -0.005(3)
O5 0.024(3) 0.032(4) 0.020(3) 0.001(3) 0.004(3) -0.006(3)
O6 0.022(3) 0.044(4) 0.018(3) -0.004(3) 0.003(3) 0.009(3)
O7 0.034(3) 0.033(4) 0.024(3) 0.008(3) -0.001(3) -0.007(3)
O8 0.028(3) 0.058(5) 0.024(3) -0.016(3) -0.004(3) 0.021(3)
F1 0.029(3) 0.043(3) 0.021(3) -0.006(2) -0.003(2) 0.013(2)
F2 0.025(2) 0.040(3) 0.026(3) -0.004(2) 0.007(2) 0.013(2)
F3 0.020(2) 0.042(3) 0.041(3) 0.008(3) 0.010(2) -0.008(2)
F4 0.021(2) 0.023(3) 0.042(3) 0.008(2) 0.013(2) 0.003(2)
F5 0.047(3) 0.028(3) 0.046(3) 0.015(3) 0.018(3) 0.000(3)
F6 0.021(2) 0.020(3) 0.025(3) 0.006(2) 0.008(2) 0.001(2)
F7 0.026(3) 0.024(3) 0.028(3) 0.000(2) 0.006(2) -0.005(2)
F8 0.040(3) 0.018(3) 0.032(3) 0.006(2) 0.002(2) 0.004(2)
F9 0.019(2) 0.048(3) 0.016(3) 0.000(2) 0.003(2) -0.001(2)
F10 0.020(2) 0.053(4) 0.029(3) -0.009(2) 0.012(2) 0.001(2)
N1 0.053(5) 0.039(5) 0.037(5) -0.008(4) 0.023(4) -0.016(4)
N2 0.014(3) 0.027(4) 0.019(4) 0.003(3) 0.007(3) -0.005(3)
N3 0.024(4) 0.036(5) 0.022(4) -0.002(3) 0.005(3) -0.009(3)
N4 0.037(4) 0.027(5) 0.030(4) -0.008(3) 0.018(4) 0.000(4)
N5 0.020(3) 0.015(4) 0.019(4) 0.002(3) 0.008(3) 0.003(3)
N6 0.026(4) 0.031(5) 0.030(4) -0.002(3) 0.007(3) -0.002(3)
C1 0.042(5) 0.035(6) 0.026(5) -0.006(4) 0.015(4) -0.012(5)
C2 0.023(4) 0.024(5) 0.021(5) -0.001(4) 0.006(4) -0.001(4)
C3 0.018(4) 0.035(6) 0.026(5) 0.015(4) 0.003(4) 0.002(4)
C4 0.026(5) 0.029(5) 0.035(5) 0.002(4) 0.014(4) 0.000(4)
C5 0.038(5) 0.022(5) 0.034(6) -0.010(4) 0.020(5) -0.012(4)
C6 0.028(5) 0.029(5) 0.025(5) 0.006(4) 0.008(4) 0.003(4)
C7 0.037(5) 0.024(5) 0.028(5) -0.004(4) 0.020(4) 0.003(4)
C8 0.026(5) 0.028(6) 0.049(6) 0.006(5) 0.021(5) 0.005(4)

loop_
_atom_type_symbol
_atom_type_description
_atom_type_scat_dispersion_real
_atom_type_scat_dispersion_imag
_atom_type_scat_source
C C 0.0033 0.0016 'International Tables Vol C Tables 4.2.6.8 and 6.1.1.4'
H H 0.0000 0.0000 'International Tables Vol C Tables 4.2.6.8 and 6.1.1.4'
N N 0.0061 0.0033 'International Tables Vol C Tables 4.2.6.8 and 6.1.1.4'
O O 0.0106 0.0060 'International Tables Vol C Tables 4.2.6.8 and 6.1.1.4'
F F 0.0171 0.0103 'International Tables Vol C Tables 4.2.6.8 and 6.1.1.4'
P P 0.1023 0.0942 'International Tables Vol C Tables 4.2.6.8 and 6.1.1.4'
U U -9.6767 9.6646 'International Tables Vol C Tables 4.2.6.8 and 6.1.1.4'

loop_
_geom_angle_atom_site_label_1
_geom_angle_atom_site_label_2
_geom_angle_atom_site_label_3
_geom_angle
_geom_angle_site_symmetry_1
_geom_angle_site_symmetry_3
F1 U1 F3 81.43(18) . .
F1 U1 F5 80.17(19) . .
F3 U1 F5 154.13(18) . .
F1 U1 F2 72.33(16) . .
F3 U1 F2 78.74(19) . .
F5 U1 F2 78.44(19) . .
F1 U1 O8 73.97(18) . .
F3 U1 O8 86.4(2) . .
F5 U1 O8 105.6(2) . .
F2 U1 O8 144.77(18) . .
F1 U1 F4 129.88(17) . .
F3 U1 F4 134.31(16) . .
F5 U1 F4 71.50(17) . .
F2 U1 F4 136.49(17) . .
O8 U1 F4 75.08(19) . .
F1 U1 O6 143.29(18) . .
F3 U1 O6 97.24(19) . .
F5 U1 O6 86.9(2) . .
F2 U1 O6 71.46(17) . .
O8 U1 O6 142.73(19) . .
F4 U1 O6 76.13(18) . .
F1 U1 F4 138.52(17) . 3_575
F3 U1 F4 70.26(16) . 3_575
F5 U1 F4 134.59(17) . 3_575
F2 U1 F4 127.71(17) . 3_575
O8 U1 F4 74.58(19) . 3_575
F4 U1 F4 64.68(18) . 3_575
O6 U1 F4 71.97(19) . 3_575
F1 U1 U1 145.42(12) . 3_575
F3 U1 U1 102.06(12) . 3_575
F5 U1 U1 103.42(13) . 3_575
F2 U1 U1 142.25(11) . 3_575
O8 U1 U1 71.96(13) . 3_575
F4 U1 U1 32.61(11) . 3_575
O6 U1 U1 71.01(13) . 3_575
F4 U1 U1 32.07(10) 3_575 3_575
F7 U2 F8 150.45(17) . .
F7 U2 F10 76.35(18) . .
F8 U2 F10 86.78(18) . .
F7 U2 O2 85.22(19) . 3_574
F8 U2 O2 98.41(19) . 3_574
F10 U2 O2 149.52(18) . 3_574
F7 U2 F9 76.56(17) . .
F8 U2 F9 76.19(17) . .
F10 U2 F9 77.42(16) . .
O2 U2 F9 74.77(17) 3_574 .
F7 U2 O1 109.17(18) . .
F8 U2 O1 86.35(18) . .
F10 U2 O1 68.92(17) . .
O2 U2 O1 141.09(17) 3_574 .
F9 U2 O1 142.81(17) . .
F7 U2 F6 70.59(15) . 3_574
F8 U2 F6 138.88(16) . 3_574
F10 U2 F6 117.96(17) . 3_574
O2 U2 F6 76.92(16) 3_574 3_574
F9 U2 F6 137.90(16) . 3_574
O1 U2 F6 74.58(17) . 3_574
F7 U2 F6 133.38(16) . .
F8 U2 F6 74.65(16) . .
F10 U2 F6 137.70(16) . .
O2 U2 F6 71.99(17) 3_574 .
F9 U2 F6 131.31(15) . .
O1 U2 F6 72.20(16) . .
F6 U2 F6 64.97(17) 3_574 .
F7 U2 U2 102.20(12) . 3_574
F8 U2 U2 106.76(12) . 3_574
F10 U2 U2 135.78(12) . 3_574
O2 U2 U2 71.48(12) 3_574 3_574
F9 U2 U2 146.20(11) . 3_574
O1 U2 U2 70.19(12) . 3_574
F6 U2 U2 32.56(10) 3_574 3_574
F6 U2 U2 32.41(10) . 3_574
O3 P1 O2 112.5(3) . .
O3 P1 O1 112.3(3) . .
O2 P1 O1 111.0(3) . .
O3 P1 O4 106.5(3) . .
O2 P1 O4 108.0(3) . .
O1 P1 O4 106.0(3) . .
O5 P2 O8 110.3(4) . .
O5 P2 O6 113.4(3) . 3_575
O8 P2 O6 112.8(3) . 3_575
O5 P2 O7 104.5(3) . .
O8 P2 O7 108.3(4) . .
O6 P2 O7 107.2(3) 3_575 .
P1 O1 U2 137.2(3) . .
P1 O2 U2 134.8(3) . 3_574
P1 O4 H1 126.3 . .
P2 O6 U1 140.5(3) 3_575 .
P2 O7 H2 130.5 . .
P2 O8 U1 142.9(3) . .
U1 F4 U1 115.32(18) . 3_575
U2 F6 U2 115.02(17) 3_574 .
C2 N2 C3 110.3(6) . .
C6 N5 C7 107.3(6) . .
N1 C1 C2 111.7(7) . .
N2 C2 C1 111.2(6) . .
N2 C3 C4 113.7(7) . .
N3 C4 C3 111.8(7) . .
N4 C5 C6 114.8(7) . .
N5 C6 C5 112.7(7) . .
C8 C7 N5 112.9(7) . .
N6 C8 C7 114.0(7) . .

loop_
_geom_bond_atom_site_label_1
_geom_bond_atom_site_label_2
_geom_bond_distance
_geom_bond_site_symmetry_2
U1 F1 2.238(4) .
U1 F3 2.241(5) .
U1 F5 2.268(5) .
U1 F2 2.274(4) .
U1 O8 2.294(6) .
U1 F4 2.356(4) .
U1 O6 2.369(5) .
U1 F4 2.391(4) 3_575
U1 U1 4.0114(6) 3_575
U2 F7 2.190(5) .
U2 F8 2.233(5) .
U2 F10 2.247(4) .
U2 O2 2.292(5) 3_574
U2 F9 2.303(4) .
U2 O1 2.385(5) .
U2 F6 2.393(4) 3_574
U2 F6 2.403(4) .
U2 U2 4.0448(6) 3_574
P1 O3 1.489(6) .
P1 O2 1.521(5) .
P1 O1 1.540(5) .
P1 O4 1.574(6) .
P2 O5 1.513(6) .
P2 O8 1.518(6) .
P2 O6 1.528(5) 3_575
P2 O7 1.564(6) .
O2 U2 2.292(5) 3_574
O4 H1 0.9289 .
O6 P2 1.528(5) 3_575
O7 H2 0.9869 .
F4 U1 2.391(4) 3_575
F6 U2 2.393(4) 3_574
N1 C1 1.481(11) .
N2 C2 1.509(10) .
N2 C3 1.515(10) .
N3 C4 1.503(10) .
N4 C5 1.503(11) .
N5 C6 1.510(10) .
N5 C7 1.520(10) .
N6 C8 1.487(11) .
C1 C2 1.555(12) .
C3 C4 1.522(12) .
C5 C6 1.520(12) .
C7 C8 1.518(12) .
